data_1566380
loop_
_publ_author_name
'Birchall, Lee'
'Truccolo, Giada'
'Jackson, Lewis'
'Shepherd, Helena Jane'

_publ_section_title
;
 Co-crystallisation as a Modular Approach to the Discovery of
 Spin-Crossover Materials
;
_journal_name_full 'Chemical Science'
_journal_paper_doi 10.1039/D1SC04956A
_journal_year 2022
_chemical_formula_moiety 'C22 H18 Fe N10, 2(F6 P), 2(C10 H8 N4)'
_chemical_formula_sum 'C42 H34 F12 Fe N18 P2'
_chemical_formula_weight 1136.66
_space_group_crystal_system triclinic
_space_group_IT_number 2
_space_group_name_Hall '-P 1'
_space_group_name_H-M_alt 'P -1'
_atom_sites_solution_hydrogens geom
_audit_creation_date 2021-08-09
_audit_creation_method
;
Olex2 1.3
(compiled 2020.11.12 svn.r5f609507 for OlexSys, GUI svn.r6272)
;
_audit_update_record
;
2021-08-11 deposited with the CCDC.	2022-02-17 downloaded from the CCDC.
;
_cell_angle_alpha 101.980(3)
_cell_angle_beta 91.870(3)
_cell_angle_gamma 91.858(3)
_cell_formula_units_Z 2
_cell_length_a 9.8259(4)
_cell_length_b 10.8645(4)
_cell_length_c 22.6056(10)
_cell_measurement_reflns_used 8059
_cell_measurement_temperature 159.99(11)
_cell_measurement_theta_max 71.8950
_cell_measurement_theta_min 4.1240
_cell_volume 2357.51(17)
_computing_cell_refinement 'CrysAlisPro 1.171.40.67a (Rigaku OD, 2019)'
_computing_data_collection 'CrysAlisPro 1.171.40.67a (Rigaku OD, 2019)'
_computing_data_reduction 'CrysAlisPro 1.171.40.67a (Rigaku OD, 2019)'
_computing_molecular_graphics 'Olex2 1.3 (Dolomanov et al., 2009)'
_computing_publication_material 'Olex2 1.3 (Dolomanov et al., 2009)'
_computing_structure_refinement 'SHELXL 2013/4 (Sheldrick, 2015)'
_diffrn_ambient_environment N~2~
_diffrn_ambient_temperature 159.99(11)
_diffrn_detector 'CCD plate'
_diffrn_detector_area_resol_mean 5.2887
_diffrn_detector_type AtlasS2
_diffrn_measured_fraction_theta_full 0.985
_diffrn_measured_fraction_theta_max 0.950
_diffrn_measurement_details
;
List of Runs (angles in degrees, time in seconds):

  # Type    Start    End  Width  t~exp~   \w     \q     \k     \f   Frames
#--------------------------------------------------------------------------
  1  \w   -108.00 -10.00   1.00    1.00    --  -42.16 -77.00-180.00   98
  2  \w   -116.00 -32.00   1.00    1.00    --  -42.16 -38.00  60.00   84
  3  \w    -92.00  -6.00   1.00    1.00    --  -42.16 125.00 -60.00   86
  4  \w     44.00 109.00   1.00    4.00    --  103.72 -94.00-180.00   65
  5  \w     31.00 113.00   1.00    4.00    --  103.72 -45.00-180.00   82
  6  \w     27.00 132.00   1.00    4.00    --  103.72 -30.00  60.00  105
  7  \w     50.00 118.00   1.00    4.00    --  103.72-125.00   0.00   68
  8  \w     30.00 136.00   1.00    4.00    --  103.72 -77.00   0.00  106
  9  \w     80.00 177.00   1.00    4.00    --  103.72  30.00  90.00   97
 10  \w    125.00 152.00   1.00    4.00    --  103.72 -15.00 -90.00   27
 11  \w     22.00 123.00   1.00    4.00    --  103.72 -15.00 -90.00  101
;
_diffrn_measurement_device 'four-circle diffractometer'
_diffrn_measurement_device_type 'SuperNova, Dual, Cu at home/near, AtlasS2'
_diffrn_measurement_method '\w scans'
_diffrn_orient_matrix_type 'CrysAlisPro convention (1999,Acta A55,543-557)'
_diffrn_orient_matrix_UB_11 0.0589946000
_diffrn_orient_matrix_UB_12 -0.0036592000
_diffrn_orient_matrix_UB_13 -0.0626233000
_diffrn_orient_matrix_UB_21 0.1163054000
_diffrn_orient_matrix_UB_22 0.0932085000
_diffrn_orient_matrix_UB_23 0.0296195000
_diffrn_orient_matrix_UB_31 0.0874098000
_diffrn_orient_matrix_UB_32 -0.1111060000
_diffrn_orient_matrix_UB_33 0.0078972000
_diffrn_radiation_monochromator mirror
_diffrn_radiation_probe x-ray
_diffrn_radiation_type 'Cu K\a'
_diffrn_radiation_wavelength 1.54184
_diffrn_reflns_av_R_equivalents 0.0209
_diffrn_reflns_av_unetI/netI 0.0308
_diffrn_reflns_Laue_measured_fraction_full 0.985
_diffrn_reflns_Laue_measured_fraction_max 0.950
_diffrn_reflns_limit_h_max 11
_diffrn_reflns_limit_h_min -11
_diffrn_reflns_limit_k_max 9
_diffrn_reflns_limit_k_min -13
_diffrn_reflns_limit_l_max 27
_diffrn_reflns_limit_l_min -26
_diffrn_reflns_number 14001
_diffrn_reflns_point_group_measured_fraction_full 0.985
_diffrn_reflns_point_group_measured_fraction_max 0.950
_diffrn_reflns_theta_full 67.684
_diffrn_reflns_theta_max 72.000
_diffrn_reflns_theta_min 4.001
_diffrn_source 'micro-focus sealed X-ray tube'
_diffrn_source_type 'SuperNova (Cu) X-ray Source'
_exptl_absorpt_coefficient_mu 4.127
_exptl_absorpt_correction_T_max 1.000
_exptl_absorpt_correction_T_min 0.209
_exptl_absorpt_correction_type gaussian
_exptl_absorpt_process_details
;
CrysAlisPro 1.171.40.67a (Rigaku Oxford Diffraction, 2019)
Numerical absorption correction based on gaussian integration over
			a multifaceted crystal model
Empirical absorption correction using spherical harmonics,
 implemented in SCALE3 ABSPACK scaling algorithm.
;
_exptl_crystal_colour red
_exptl_crystal_colour_primary red
_exptl_crystal_density_diffrn 1.601
_exptl_crystal_description block
_exptl_crystal_F_000 1152
_exptl_crystal_size_max 0.577
_exptl_crystal_size_mid 0.122
_exptl_crystal_size_min 0.122
_refine_diff_density_max 0.999
_refine_diff_density_min -0.807
_refine_diff_density_rms 0.061
_refine_ls_extinction_method none
_refine_ls_goodness_of_fit_ref 1.037
_refine_ls_hydrogen_treatment constr
_refine_ls_matrix_type full
_refine_ls_number_parameters 657
_refine_ls_number_reflns 8804
_refine_ls_number_restraints 87
_refine_ls_restrained_S_all 1.039
_refine_ls_R_factor_all 0.0487
_refine_ls_R_factor_gt 0.0458
_refine_ls_shift/su_max 0.000
_refine_ls_shift/su_mean 0.000
_refine_ls_structure_factor_coef Fsqd
_refine_ls_weighting_details 'w=1/[\s^2^(Fo^2^)+(0.0616P)^2^+2.1977P] where P=(Fo^2^+2Fc^2^)/3'
_refine_ls_weighting_scheme calc
_refine_ls_wR_factor_gt 0.1185
_refine_ls_wR_factor_ref 0.1215
_reflns_Friedel_coverage 0.000
_reflns_number_gt 8272
_reflns_number_total 8804
_reflns_threshold_expression 'I > 2\s(I)'
_cod_data_source_file d1sc04956a1.cif
_cod_data_source_block ltb-117-002r_c160_red_ref
_cod_original_cell_volume 2357.51(16)
_cod_database_code 1566380
_shelxl_version_number 2013-4
_chemical_oxdiff_formula 'Fe C42 H34 N18 P2 F12'
_chemical_oxdiff_usercomment '160 K'
_shelx_space_group_comment
;
The symmetry employed for this shelxl refinement is uniquely defined
by the following loop, which should always be used as a source of
symmetry information in preference to the above space-group names.
They are only intended as comments.
;
_shelx_estimated_absorpt_t_max 0.633
_shelx_estimated_absorpt_t_min 0.199
_reflns_odcompleteness_completeness 98.65
_reflns_odcompleteness_iscentric 1
_reflns_odcompleteness_theta 66.97
_olex2_refinement_description
;
1. Fixed Uiso
 At 1.2 times of:
  All C(H) groups, All N(H) groups
2. Restrained distances
 N14A-C31A \\sim N14B-C32B
 with sigma of 0.02
 N14A-C32A \\sim N14B-C31B
 with sigma of 0.02
 N11A-C24A \\sim N11B-C23B
 with sigma of 0.02
 N11A-C23A \\sim N11B-C24B
 with sigma of 0.02
 C28A-C29A \\sim C28B-C30B
 with sigma of 0.02
 C28A-C30A \\sim C28B-C29B
 with sigma of 0.02
 C31A-C29A \\sim C32B-C30B
 with sigma of 0.02
 C25A-C23A \\sim C26B-C24B
 with sigma of 0.02
 C25A-C27A \\sim C26B-C27B
 with sigma of 0.02
 C30A-C32A \\sim C29B-C31B
 with sigma of 0.02
 C24A-C26A \\sim C23B-C25B
 with sigma of 0.02
 C27A-C26A \\sim C27B-C25B
 with sigma of 0.02
 N14A-C29A \\sim N14B-C30B
 with sigma of 0.04
 N14A-C30A \\sim N14B-C29B
 with sigma of 0.04
 N11A-C25A \\sim N11B-C26B
 with sigma of 0.04
 N11A-C26A \\sim N11B-C25B
 with sigma of 0.04
 C28A-N13A \\sim C28B-N13B
 with sigma of 0.04
 C28A-C31A \\sim C28B-C32B
 with sigma of 0.04
 C28A-C27A \\sim C28B-C27B
 with sigma of 0.04
 C28A-C32A \\sim C28B-C31B
 with sigma of 0.04
 C28A-N12A \\sim C28B-N12B
 with sigma of 0.04
 N13A-C29A \\sim N13B-C30B
 with sigma of 0.04
 N13A-C25A \\sim N13B-C26B
 with sigma of 0.04
 N13A-C30A \\sim N13B-C29B
 with sigma of 0.04
 N13A-C27A \\sim N13B-C27B
 with sigma of 0.04
 N13A-C26A \\sim N13B-C25B
 with sigma of 0.04
 N13A-N12A \\sim N13B-N12B
 with sigma of 0.04
 C31A-C32A \\sim C32B-C31B
 with sigma of 0.04
 C29A-C30A \\sim C30B-C29B
 with sigma of 0.04
 C29A-N12A \\sim C30B-N12B
 with sigma of 0.04
 C25A-C26A \\sim C26B-C25B
 with sigma of 0.04
 C25A-N12A \\sim C26B-N12B
 with sigma of 0.04
 C30A-N12A \\sim C29B-N12B
 with sigma of 0.04
 C24A-C23A \\sim C23B-C24B
 with sigma of 0.04
 C24A-C27A \\sim C23B-C27B
 with sigma of 0.04
 C23A-C27A \\sim C24B-C27B
 with sigma of 0.04
 C27A-N12A \\sim C27B-N12B
 with sigma of 0.04
 C26A-N12A \\sim C25B-N12B
 with sigma of 0.04
 P1A-F2A \\sim P1A-F6A \\sim P1A-F5A \\sim P1A-F3A
 with sigma of 0.02
 P1A-F1A \\sim P1A-F4A
 with sigma of 0.02
 P1A-F6A \\sim P1B-F5B
 with sigma of 0.02
 P1A-F1A \\sim P1B-F1B
 with sigma of 0.02
 P1A-F3A \\sim P1B-F2B
 with sigma of 0.02
 P1A-F4A \\sim P1B-F4B
 with sigma of 0.02
 P1A-F2A \\sim P1B-F6B
 with sigma of 0.02
 P1A-F5A \\sim P1B-F3B
 with sigma of 0.02
 F6A-F1A \\sim F5B-F1B
 with sigma of 0.04
 F6A-F3A \\sim F5B-F2B
 with sigma of 0.04
 F6A-F4A \\sim F5B-F4B
 with sigma of 0.04
 F6A-F2A \\sim F5B-F6B
 with sigma of 0.04
 F6A-F5A \\sim F5B-F3B
 with sigma of 0.04
 F1A-F3A \\sim F1B-F2B
 with sigma of 0.04
 F1A-F4A \\sim F1B-F4B
 with sigma of 0.04
 F1A-F2A \\sim F1B-F6B
 with sigma of 0.04
 F1A-F5A \\sim F1B-F3B
 with sigma of 0.04
 F3A-F4A \\sim F2B-F4B
 with sigma of 0.04
 F3A-F2A \\sim F2B-F6B
 with sigma of 0.04
 F3A-F5A \\sim F2B-F3B
 with sigma of 0.04
 F4A-F2A \\sim F4B-F6B
 with sigma of 0.04
 F4A-F5A \\sim F4B-F3B
 with sigma of 0.04
 F2A-F5A \\sim F6B-F3B
 with sigma of 0.04
3. Uiso/Uaniso restraints and constraints
Uanis(N12B) = Uanis(N13B) = Uanis(C27B) = Uanis(C28B) = Uanis(C26B) =
Uanis(C25B) = Uanis(C30B) = Uanis(C29B) = Uanis(C24B) = Uanis(C23B) =
Uanis(C32B) = Uanis(C31B) = Uanis(N11B) = Uanis(N14B) = Uanis(N13A) =
Uanis(N14A) = Uanis(C31A) = Uanis(C32A) = Uanis(C29A) = Uanis(C30A) =
Uanis(C28A) = Uanis(N12A) = Uanis(C27A) = Uanis(C25A) = Uanis(C26A) =
Uanis(C23A) = Uanis(C24A) = Uanis(N11A)
4. Others
 Sof(N12B)=Sof(C28B)=Sof(C30B)=Sof(H30B)=Sof(C32B)=Sof(H32B)=Sof(N14B)=
 Sof(C31B)=Sof(H31B)=Sof(C29B)=Sof(H29B)=Sof(N13B)=Sof(C27B)=Sof(C25B)=
 Sof(H25B)=Sof(C23B)=Sof(H23B)=Sof(N11B)=Sof(C24B)=Sof(H24B)=Sof(C26B)=
 Sof(H26B)=1-FVAR(1)
 Sof(C28A)=Sof(C30A)=Sof(H30A)=Sof(C32A)=Sof(H32A)=Sof(N14A)=Sof(C31A)=
 Sof(H31A)=Sof(C29A)=Sof(H29A)=Sof(N13A)=Sof(C27A)=Sof(C25A)=Sof(H25A)=
 Sof(C23A)=Sof(H23A)=Sof(N11A)=Sof(C24A)=Sof(H24A)=Sof(C26A)=Sof(H26A)=
 Sof(N12A)=FVAR(1)
 Sof(F3B)=Sof(P1B)=Sof(F4B)=Sof(F2B)=Sof(F5B)=Sof(F1B)=Sof(F6B)=1-FVAR(2)
 Sof(P1A)=Sof(F6A)=Sof(F1A)=Sof(F3A)=Sof(F4A)=Sof(F2A)=Sof(F5A)=FVAR(2)
5.a Aromatic/amide H refined with riding coordinates:
 N5(H5), N1(H1), N10(H10), N6(H6), C7(H7), C5(H5A), C18(H18), C13(H13),
 C6(H6A), C16(H16), C17(H17), C39(H39), C40(H40), C35(H35), C42(H42), C10(H10A),
  C12(H12), C21(H21), C41(H41), C2(H2), C34(H34), C11(H11), C33(H33), C36(H36),
 C22(H22), C1(H1A), C30A(H30A), C32A(H32A), C31A(H31A), C29A(H29A), C25A(H25A),
 C23A(H23A), C24A(H24A), C26A(H26A), C30B(H30B), C32B(H32B), C31B(H31B),
 C29B(H29B), C25B(H25B), C23B(H23B), C24B(H24B), C26B(H26B)
5.b Fitted hexagon refined as free rotating group:
 C28A(C30A,C32A,N14A,C31A,C29A), C27A(C25A,C23A,N11A,C24A,C26A), C28B(C30B,
 C32B,N14B,C31B,C29B), C27B(C25B,C23B,N11B,C24B,C26B)
;
_olex2_submission_special_instructions 'No special instructions were received'
_oxdiff_exptl_absorpt_empirical_details
;
Empirical correction (ABSPACK) includes:
- Absorption correction using spherical harmonics
- Frame scaling
;
_oxdiff_exptl_absorpt_empirical_full_max 1.426
_oxdiff_exptl_absorpt_empirical_full_min 0.811

loop_
_space_group_symop_operation_xyz
'x, y, z'
'-x, -y, -z'

loop_
_atom_site_label
_atom_site_type_symbol
_atom_site_fract_x
_atom_site_fract_y
_atom_site_fract_z
_atom_site_U_iso_or_equiv
_atom_site_adp_type
_atom_site_occupancy
_atom_site_site_symmetry_order
_atom_site_calc_flag
_atom_site_refinement_flags_posn
_atom_site_refinement_flags_adp
_atom_site_refinement_flags_occupancy
_atom_site_disorder_assembly
_atom_site_disorder_group
Fe1 Fe 0.26616(3) 0.49645(3) 0.25811(2) 0.01963(10) Uani 1 1 d . . . . .
P1A P 0.7696(8) 0.0612(7) 0.3776(4) 0.0315(12) Uani 0.577(10) 1 d D . P A 1
P2 P 0.28245(8) 0.82128(7) 0.05657(4) 0.04011(18) Uani 1 1 d . . . . .
N8 N 0.34566(19) 0.39591(18) 0.18835(8) 0.0221(4) Uani 1 1 d . . . . .
N9 N 0.4143(2) 0.61234(18) 0.24363(8) 0.0234(4) Uani 1 1 d . . . . .
N4 N 0.3760(2) 0.44256(18) 0.32237(9) 0.0242(4) Uani 1 1 d . . . . .
N3 N 0.19529(19) 0.59992(17) 0.32914(8) 0.0216(4) Uani 1 1 d . . . . .
N7 N 0.1476(2) 0.34021(18) 0.24562(9) 0.0241(4) Uani 1 1 d . . . . .
N2 N 0.1282(2) 0.58883(18) 0.22107(9) 0.0243(4) Uani 1 1 d . . . . .
N17 N 0.7044(2) 0.7423(2) 0.47658(10) 0.0313(5) Uani 1 1 d . . . . .
N5 N 0.4713(2) 0.35827(19) 0.32684(9) 0.0280(4) Uani 1 1 d . . . . .
H5 H 0.5079 0.3120 0.2964 0.034 Uiso 1 1 calc R U . . .
F11 F 0.4028(2) 0.91517(18) 0.04560(10) 0.0583(5) Uani 1 1 d . . . . .
C3 C 0.0641(2) 0.6778(2) 0.25986(11) 0.0250(5) Uani 1 1 d . . . . .
N1 N 0.0811(2) 0.5951(2) 0.16563(9) 0.0296(4) Uani 1 1 d . . . . .
H1 H 0.1054 0.5473 0.1327 0.036 Uiso 1 1 calc R U . . .
F8 F 0.1624(2) 0.72720(19) 0.06696(10) 0.0571(5) Uani 1 1 d . . . . .
C4 C 0.1014(2) 0.6852(2) 0.32335(10) 0.0235(5) Uani 1 1 d . . . . .
N10 N 0.4683(2) 0.72621(19) 0.27043(9) 0.0274(4) Uani 1 1 d . . . . .
H10 H 0.4357 0.7745 0.3013 0.033 Uiso 1 1 calc R U . . .
F9 F 0.2653(3) 0.7660(3) -0.01322(10) 0.0935(10) Uani 1 1 d . . . . .
N18 N 0.8742(2) 0.4545(2) 0.35033(10) 0.0345(5) Uani 1 1 d . . . . .
N15 N 0.6480(2) 1.0924(2) 0.64554(11) 0.0358(5) Uani 1 1 d . . . . .
C8 C 0.2448(2) 0.5910(2) 0.38467(10) 0.0235(5) Uani 1 1 d . . . . .
C9 C 0.3465(2) 0.4949(2) 0.37964(10) 0.0250(5) Uani 1 1 d . . . . .
N16 N 0.7764(2) 0.7754(2) 0.52420(10) 0.0343(5) Uani 1 1 d . . . . .
F7 F 0.1755(2) 0.9252(2) 0.05175(15) 0.0818(8) Uani 1 1 d . . . . .
C20 C 0.4945(2) 0.5687(2) 0.19730(10) 0.0260(5) Uani 1 1 d . . . . .
N6 N 0.0454(2) 0.2917(2) 0.27315(9) 0.0274(4) Uani 1 1 d . . . . .
H6 H 0.0032 0.3332 0.3032 0.033 Uiso 1 1 calc R U . . .
C19 C 0.4535(2) 0.4430(2) 0.16320(10) 0.0247(5) Uani 1 1 d . . . . .
F6A F 0.7095(18) 0.1456(14) 0.4364(5) 0.055(4) Uani 0.577(10) 1 d D . P A 1
C14 C 0.1845(2) 0.2451(2) 0.20133(10) 0.0251(5) Uani 1 1 d . . . . .
C15 C 0.2959(2) 0.2776(2) 0.16578(10) 0.0237(5) Uani 1 1 d . . . . .
C7 C 0.2006(3) 0.6690(2) 0.43656(11) 0.0276(5) Uani 1 1 d . . . . .
H7 H 0.2353 0.6629 0.4746 0.033 Uiso 1 1 calc R U . . .
C5 C 0.0529(3) 0.7651(2) 0.37378(11) 0.0279(5) Uani 1 1 d . . . . .
H5A H -0.0121 0.8233 0.3695 0.033 Uiso 1 1 calc R U . . .
C18 C 0.5118(3) 0.3726(2) 0.11273(11) 0.0294(5) Uani 1 1 d . . . . .
H18 H 0.5851 0.4056 0.0952 0.035 Uiso 1 1 calc R U . . .
C38 C 0.7598(2) 0.6390(2) 0.43547(11) 0.0288(5) Uani 1 1 d . . . . .
C13 C 0.1057(3) 0.1351(2) 0.20122(11) 0.0315(5) Uani 1 1 d . . . . .
H13 H 0.1114 0.0566 0.1757 0.038 Uiso 1 1 calc R U . . .
C6 C 0.1037(3) 0.7564(2) 0.43064(11) 0.0291(5) Uani 1 1 d . . . . .
H6A H 0.0727 0.8092 0.4649 0.035 Uiso 1 1 calc R U . . .
C16 C 0.3507(3) 0.2029(2) 0.11557(10) 0.0274(5) Uani 1 1 d . . . . .
H16 H 0.3155 0.1216 0.1002 0.033 Uiso 1 1 calc R U . . .
C37 C 0.7275(3) 0.8836(2) 0.56423(12) 0.0313(5) Uani 1 1 d . . . . .
C17 C 0.4587(3) 0.2518(2) 0.08883(11) 0.0296(5) Uani 1 1 d . . . . .
H17 H 0.4960 0.2037 0.0547 0.036 Uiso 1 1 calc R U . . .
C39 C 0.7305(3) 0.6305(2) 0.37454(12) 0.0333(6) Uani 1 1 d . . . . .
H39 H 0.6711 0.6849 0.3613 0.040 Uiso 1 1 calc R U . . .
F12 F 0.2983(3) 0.8826(3) 0.12724(11) 0.0867(8) Uani 1 1 d . . . . .
C40 C 0.8403(3) 0.5502(2) 0.45384(12) 0.0326(5) Uani 1 1 d . . . . .
H40 H 0.8576 0.5517 0.4947 0.039 Uiso 1 1 calc R U . . .
C35 C 0.6514(3) 0.9724(2) 0.54406(12) 0.0332(6) Uani 1 1 d . . . . .
H35 H 0.6266 0.9635 0.5033 0.040 Uiso 1 1 calc R U . . .
C42 C 0.8940(3) 0.4597(3) 0.40962(13) 0.0357(6) Uani 1 1 d . . . . .
H42 H 0.9467 0.3990 0.4217 0.043 Uiso 1 1 calc R U . . .
C10 C 0.4232(3) 0.4426(2) 0.42043(11) 0.0295(5) Uani 1 1 d . . . . .
H10A H 0.4218 0.4619 0.4625 0.035 Uiso 1 1 calc R U . . .
C12 C 0.0180(3) 0.1696(2) 0.24749(12) 0.0325(5) Uani 1 1 d . . . . .
H12 H -0.0486 0.1176 0.2591 0.039 Uiso 1 1 calc R U . . .
C21 C 0.6002(3) 0.6558(3) 0.19511(12) 0.0335(6) Uani 1 1 d . . . . .
H21 H 0.6695 0.6488 0.1677 0.040 Uiso 1 1 calc R U . . .
C41 C 0.7927(3) 0.5381(3) 0.33371(12) 0.0355(6) Uani 1 1 d . . . . .
H41 H 0.7767 0.5343 0.2926 0.043 Uiso 1 1 calc R U . . .
C2 C -0.0235(3) 0.7421(3) 0.22808(12) 0.0342(6) Uani 1 1 d . . . . .
H2 H -0.0788 0.8079 0.2438 0.041 Uiso 1 1 calc R U . . .
C34 C 0.7235(3) 1.0069(3) 0.66370(13) 0.0403(6) Uani 1 1 d . . . . .
H34 H 0.7487 1.0192 0.7046 0.048 Uiso 1 1 calc R U . . .
F1A F 0.8091(9) 0.1862(4) 0.3571(3) 0.081(3) Uani 0.577(10) 1 d D . P A 1
C11 C 0.5015(3) 0.3558(2) 0.38487(12) 0.0318(5) Uani 1 1 d . . . . .
H11 H 0.5642 0.3047 0.3986 0.038 Uiso 1 1 calc R U . . .
F10 F 0.3915(2) 0.7223(2) 0.06372(19) 0.1090(12) Uani 1 1 d . . . . .
C33 C 0.6134(3) 1.0748(3) 0.58660(13) 0.0353(6) Uani 1 1 d . . . . .
H33 H 0.5612 1.1347 0.5736 0.042 Uiso 1 1 calc R U . . .
C36 C 0.7669(3) 0.9003(3) 0.62513(13) 0.0405(6) Uani 1 1 d . . . . .
H36 H 0.8200 0.8424 0.6393 0.049 Uiso 1 1 calc R U . . .
C22 C 0.5798(3) 0.7545(3) 0.24248(12) 0.0338(6) Uani 1 1 d . . . . .
H22 H 0.6339 0.8281 0.2533 0.041 Uiso 1 1 calc R U . . .
C1 C -0.0097(3) 0.6861(3) 0.16828(12) 0.0381(6) Uani 1 1 d . . . . .
H1A H -0.0552 0.7074 0.1353 0.046 Uiso 1 1 calc R U . . .
C28A C 0.6708(17) 1.0066(11) 0.1430(7) 0.0375(2) Uani 0.118(3) 1 d DG . P B 1
C30A C 0.7522(15) 1.1133(14) 0.1423(7) 0.0375(2) Uani 0.118(3) 1 d DG . P B 1
H30A H 0.8214 1.1096 0.1150 0.045 Uiso 0.118(3) 1 calc R U P B 1
C32A C 0.7301(16) 1.2257(11) 0.1825(7) 0.0375(2) Uani 0.118(3) 1 d DG . P B 1
H32A H 0.7846 1.2971 0.1821 0.045 Uiso 0.118(3) 1 calc R U P B 1
N14A N 0.6267(18) 1.2313(11) 0.2234(7) 0.0375(2) Uani 0.118(3) 1 d DG . P B 1
C31A C 0.5453(15) 1.1246(14) 0.2240(7) 0.0375(2) Uani 0.118(3) 1 d DG . P B 1
H31A H 0.4761 1.1284 0.2514 0.045 Uiso 0.118(3) 1 calc R U P B 1
C29A C 0.5674(16) 1.0122(11) 0.1839(7) 0.0375(2) Uani 0.118(3) 1 d DG . P B 1
H29A H 0.5129 0.9408 0.1843 0.045 Uiso 0.118(3) 1 calc R U P B 1
F3A F 0.8349(15) -0.0194(11) 0.3189(5) 0.059(3) Uani 0.577(10) 1 d D . P A 1
N13A N 0.703(2) 0.8906(16) 0.1044(8) 0.0375(2) Uani 0.118(3) 1 d D . P B 1
F4A F 0.7277(8) -0.0642(4) 0.3965(3) 0.076(3) Uani 0.577(10) 1 d D . P A 1
F2A F 0.6292(5) 0.0571(6) 0.3427(2) 0.0671(15) Uani 0.577(10) 1 d D . P A 1
C27A C 0.8140(17) 0.7874(11) 0.0260(7) 0.0375(2) Uani 0.118(3) 1 d DG . P B 1
C25A C 0.7258(16) 0.6843(14) 0.0251(7) 0.0375(2) Uani 0.118(3) 1 d DG . P B 1
H25A H 0.6577 0.6894 0.0530 0.045 Uiso 0.118(3) 1 calc R U P B 1
C23A C 0.7396(17) 0.5735(12) -0.0175(8) 0.0375(2) Uani 0.118(3) 1 d DG . P B 1
H23A H 0.6806 0.5045 -0.0181 0.045 Uiso 0.118(3) 1 calc R U P B 1
N11A N 0.8415(19) 0.5658(12) -0.0592(7) 0.0375(2) Uani 0.118(3) 1 d DG . P B 1
C24A C 0.9296(16) 0.6690(14) -0.0583(7) 0.0375(2) Uani 0.118(3) 1 d DG . P B 1
H24A H 0.9978 0.6638 -0.0862 0.045 Uiso 0.118(3) 1 calc R U P B 1
C26A C 0.9158(16) 0.7797(11) -0.0157(7) 0.0375(2) Uani 0.118(3) 1 d DG . P B 1
H26A H 0.9748 0.8487 -0.0151 0.045 Uiso 0.118(3) 1 calc R U P B 1
F5A F 0.9097(5) 0.0649(9) 0.4133(3) 0.105(3) Uani 0.577(10) 1 d D . P A 1
N12A N 0.7923(19) 0.9044(16) 0.0660(8) 0.0375(2) Uani 0.118(3) 1 d D . P B 1
N12B N 0.7288(3) 0.8453(3) 0.08629(12) 0.0375(2) Uani 0.882(3) 1 d D . P B 2
C28B C 0.7012(2) 1.03997(18) 0.13691(9) 0.0375(2) Uani 0.882(3) 1 d DG . P B 2
C30B C 0.75733(19) 1.1620(2) 0.15260(9) 0.0375(2) Uani 0.882(3) 1 d DG . P B 2
H30B H 0.8308 1.1856 0.1319 0.045 Uiso 0.882(3) 1 calc R U P B 2
C32B C 0.7037(2) 1.24874(14) 0.19920(10) 0.0375(2) Uani 0.882(3) 1 d DG . P B 2
H32B H 0.7413 1.3304 0.2097 0.045 Uiso 0.882(3) 1 calc R U P B 2
N14B N 0.5939(2) 1.21350(17) 0.23011(9) 0.0375(2) Uani 0.882(3) 1 d DG . P B 2
C31B C 0.5377(2) 1.09149(19) 0.21442(9) 0.0375(2) Uani 0.882(3) 1 d DG . P B 2
H31B H 0.4643 1.0679 0.2351 0.045 Uiso 0.882(3) 1 calc R U P B 2
C29B C 0.5914(2) 1.00473(14) 0.16782(10) 0.0375(2) Uani 0.882(3) 1 d DG . P B 2
H29B H 0.5538 0.9231 0.1573 0.045 Uiso 0.882(3) 1 calc R U P B 2
N13B N 0.7593(3) 0.9570(3) 0.08742(12) 0.0375(2) Uani 0.882(3) 1 d D . P B 2
C27B C 0.7790(2) 0.76002(18) 0.03575(9) 0.0375(2) Uani 0.882(3) 1 d DG . P B 2
C25B C 0.7120(2) 0.6425(2) 0.02060(10) 0.0375(2) Uani 0.882(3) 1 d DG . P B 2
H25B H 0.6399 0.6234 0.0433 0.045 Uiso 0.882(3) 1 calc R U P B 2
C23B C 0.7526(2) 0.55340(15) -0.02841(11) 0.0375(2) Uani 0.882(3) 1 d DG . P B 2
H23B H 0.7077 0.4747 -0.0385 0.045 Uiso 0.882(3) 1 calc R U P B 2
N11B N 0.8603(3) 0.58190(18) -0.06228(10) 0.0375(2) Uani 0.882(3) 1 d DG . P B 2
C24B C 0.9274(2) 0.6995(2) -0.04714(10) 0.0375(2) Uani 0.882(3) 1 d DG . P B 2
H24B H 0.9994 0.7185 -0.0698 0.045 Uiso 0.882(3) 1 calc R U P B 2
C26B C 0.8867(2) 0.78853(15) 0.00188(10) 0.0375(2) Uani 0.882(3) 1 d DG . P B 2
H26B H 0.9316 0.8672 0.0120 0.045 Uiso 0.882(3) 1 calc R U P B 2
F3B F 0.866(2) -0.0167(17) 0.3281(7) 0.058(5) Uani 0.423(10) 1 d D . P A 2
P1B P 0.7853(10) 0.0638(8) 0.3821(5) 0.0244(12) Uani 0.423(10) 1 d D . P A 2
F4B F 0.8510(13) -0.0078(9) 0.4284(3) 0.090(4) Uani 0.423(10) 1 d D . P A 2
F2B F 0.6687(11) -0.0373(12) 0.3707(7) 0.154(8) Uani 0.423(10) 1 d D . P A 2
F5B F 0.9064(9) 0.1626(8) 0.3950(6) 0.118(4) Uani 0.423(10) 1 d D . P A 2
F1B F 0.7246(15) 0.1375(13) 0.3367(3) 0.132(7) Uani 0.423(10) 1 d D . P A 2
F6B F 0.698(2) 0.1398(17) 0.4348(7) 0.046(4) Uani 0.423(10) 1 d D . P A 2

loop_
_atom_site_aniso_label
_atom_site_aniso_U_11
_atom_site_aniso_U_22
_atom_site_aniso_U_33
_atom_site_aniso_U_23
_atom_site_aniso_U_13
_atom_site_aniso_U_12
Fe1 0.02472(19) 0.01645(18) 0.01581(17) -0.00220(13) 0.00367(13) 0.00547(13)
P1A 0.0345(17) 0.0257(16) 0.0311(18) -0.0030(11) 0.0059(11) 0.0046(10)
P2 0.0399(4) 0.0319(4) 0.0455(4) -0.0006(3) 0.0137(3) -0.0002(3)
N8 0.0265(9) 0.0202(9) 0.0182(9) -0.0002(7) 0.0027(7) 0.0061(7)
N9 0.0287(10) 0.0194(9) 0.0203(9) -0.0009(7) 0.0021(7) 0.0050(7)
N4 0.0296(10) 0.0195(9) 0.0212(9) -0.0019(7) 0.0022(7) 0.0054(7)
N3 0.0259(9) 0.0182(9) 0.0189(9) -0.0009(7) 0.0035(7) 0.0020(7)
N7 0.0295(10) 0.0210(9) 0.0203(9) -0.0008(7) 0.0054(7) 0.0049(8)
N2 0.0305(10) 0.0220(9) 0.0191(9) 0.0004(7) 0.0048(7) 0.0053(8)
N17 0.0357(11) 0.0259(10) 0.0297(11) -0.0012(9) 0.0091(9) 0.0018(8)
N5 0.0315(10) 0.0233(10) 0.0274(10) -0.0001(8) 0.0000(8) 0.0098(8)
F11 0.0535(11) 0.0469(11) 0.0658(12) -0.0085(9) 0.0187(9) -0.0150(9)
C3 0.0273(11) 0.0217(11) 0.0242(11) -0.0007(9) 0.0053(9) 0.0051(9)
N1 0.0355(11) 0.0336(11) 0.0186(9) 0.0009(8) 0.0017(8) 0.0122(9)
F8 0.0480(10) 0.0515(11) 0.0771(14) 0.0246(10) 0.0156(9) -0.0034(8)
C4 0.0263(11) 0.0175(10) 0.0248(11) -0.0008(9) 0.0051(9) 0.0028(8)
N10 0.0352(11) 0.0193(10) 0.0244(10) -0.0037(8) 0.0030(8) 0.0008(8)
F9 0.0953(18) 0.113(2) 0.0510(12) -0.0259(13) 0.0266(12) -0.0575(16)
N18 0.0398(12) 0.0271(11) 0.0331(11) -0.0033(9) 0.0114(9) 0.0003(9)
N15 0.0334(11) 0.0301(11) 0.0372(12) -0.0090(9) 0.0096(9) -0.0035(9)
C8 0.0275(11) 0.0202(11) 0.0209(11) 0.0001(9) 0.0025(9) -0.0004(9)
C9 0.0291(12) 0.0231(11) 0.0209(11) 0.0000(9) 0.0017(9) 0.0005(9)
N16 0.0380(12) 0.0300(11) 0.0308(11) -0.0043(9) 0.0071(9) 0.0049(9)
F7 0.0565(13) 0.0408(11) 0.145(2) 0.0138(13) -0.0007(14) 0.0015(9)
C20 0.0305(12) 0.0253(12) 0.0212(11) 0.0017(9) 0.0038(9) 0.0043(9)
N6 0.0311(10) 0.0263(10) 0.0230(9) -0.0004(8) 0.0085(8) 0.0031(8)
C19 0.0280(11) 0.0233(11) 0.0212(11) 0.0002(9) 0.0035(9) 0.0054(9)
F6A 0.077(7) 0.054(6) 0.027(5) -0.012(4) 0.002(4) 0.027(4)
C14 0.0302(12) 0.0214(11) 0.0219(11) -0.0008(9) 0.0027(9) 0.0047(9)
C15 0.0292(12) 0.0203(11) 0.0205(10) 0.0010(9) 0.0019(9) 0.0058(9)
C7 0.0350(13) 0.0261(12) 0.0191(11) -0.0019(9) 0.0041(9) -0.0007(10)
C5 0.0296(12) 0.0218(11) 0.0295(12) -0.0029(9) 0.0075(9) 0.0046(9)
C18 0.0313(12) 0.0320(13) 0.0236(11) 0.0009(10) 0.0090(9) 0.0055(10)
C38 0.0294(12) 0.0236(12) 0.0302(12) -0.0024(10) 0.0085(10) 0.0000(9)
C13 0.0390(14) 0.0237(12) 0.0284(12) -0.0029(10) 0.0062(10) 0.0011(10)
C6 0.0355(13) 0.0236(12) 0.0241(11) -0.0059(9) 0.0097(10) 0.0016(10)
C16 0.0363(13) 0.0221(11) 0.0208(11) -0.0034(9) 0.0022(9) 0.0070(9)
C37 0.0327(13) 0.0269(12) 0.0304(13) -0.0046(10) 0.0097(10) 0.0003(10)
C17 0.0358(13) 0.0295(13) 0.0207(11) -0.0036(9) 0.0059(9) 0.0118(10)
C39 0.0384(14) 0.0276(13) 0.0312(13) -0.0010(10) 0.0032(10) 0.0043(10)
F12 0.0877(17) 0.111(2) 0.0524(13) -0.0013(13) 0.0129(12) -0.0284(15)
C40 0.0380(14) 0.0274(13) 0.0300(13) 0.0000(10) 0.0051(10) 0.0006(10)
C35 0.0345(13) 0.0301(13) 0.0314(13) -0.0018(10) 0.0059(10) -0.0014(10)
C42 0.0390(14) 0.0254(13) 0.0410(15) 0.0016(11) 0.0075(11) 0.0050(10)
C10 0.0334(13) 0.0301(13) 0.0236(11) 0.0024(10) -0.0015(9) 0.0024(10)
C12 0.0374(14) 0.0267(12) 0.0316(13) 0.0013(10) 0.0066(10) -0.0013(10)
C21 0.0367(14) 0.0333(13) 0.0287(12) 0.0019(10) 0.0088(10) -0.0030(11)
C41 0.0459(15) 0.0294(13) 0.0284(13) -0.0012(10) 0.0067(11) 0.0012(11)
C2 0.0373(14) 0.0344(14) 0.0308(13) 0.0035(11) 0.0051(10) 0.0168(11)
C34 0.0475(16) 0.0372(15) 0.0307(13) -0.0053(11) 0.0037(12) 0.0001(12)
F1A 0.130(6) 0.0226(17) 0.092(5) 0.005(2) 0.067(4) -0.007(3)
C11 0.0353(13) 0.0296(13) 0.0298(12) 0.0048(10) -0.0043(10) 0.0064(10)
F10 0.0500(13) 0.0480(13) 0.228(4) 0.0272(18) -0.0052(18) 0.0065(10)
C33 0.0327(13) 0.0268(13) 0.0429(15) -0.0018(11) 0.0062(11) 0.0013(10)
C36 0.0484(16) 0.0364(15) 0.0333(14) -0.0015(12) 0.0021(12) 0.0076(12)
C22 0.0383(14) 0.0284(13) 0.0320(13) 0.0006(10) 0.0045(10) -0.0052(10)
C1 0.0424(15) 0.0452(16) 0.0278(13) 0.0070(11) 0.0003(11) 0.0209(12)
C28A 0.0466(5) 0.0325(5) 0.0293(4) -0.0042(3) 0.0008(3) 0.0122(4)
C30A 0.0466(5) 0.0325(5) 0.0293(4) -0.0042(3) 0.0008(3) 0.0122(4)
C32A 0.0466(5) 0.0325(5) 0.0293(4) -0.0042(3) 0.0008(3) 0.0122(4)
N14A 0.0466(5) 0.0325(5) 0.0293(4) -0.0042(3) 0.0008(3) 0.0122(4)
C31A 0.0466(5) 0.0325(5) 0.0293(4) -0.0042(3) 0.0008(3) 0.0122(4)
C29A 0.0466(5) 0.0325(5) 0.0293(4) -0.0042(3) 0.0008(3) 0.0122(4)
F3A 0.081(6) 0.034(4) 0.055(4) -0.013(3) 0.038(4) -0.002(4)
N13A 0.0466(5) 0.0325(5) 0.0293(4) -0.0042(3) 0.0008(3) 0.0122(4)
F4A 0.139(7) 0.031(2) 0.069(4) 0.023(2) 0.055(4) 0.019(3)
F2A 0.060(3) 0.088(4) 0.047(2) 0.001(2) -0.0121(18) 0.007(3)
C27A 0.0466(5) 0.0325(5) 0.0293(4) -0.0042(3) 0.0008(3) 0.0122(4)
C25A 0.0466(5) 0.0325(5) 0.0293(4) -0.0042(3) 0.0008(3) 0.0122(4)
C23A 0.0466(5) 0.0325(5) 0.0293(4) -0.0042(3) 0.0008(3) 0.0122(4)
N11A 0.0466(5) 0.0325(5) 0.0293(4) -0.0042(3) 0.0008(3) 0.0122(4)
C24A 0.0466(5) 0.0325(5) 0.0293(4) -0.0042(3) 0.0008(3) 0.0122(4)
C26A 0.0466(5) 0.0325(5) 0.0293(4) -0.0042(3) 0.0008(3) 0.0122(4)
F5A 0.043(3) 0.145(7) 0.098(5) -0.042(5) -0.034(3) 0.036(3)
N12A 0.0466(5) 0.0325(5) 0.0293(4) -0.0042(3) 0.0008(3) 0.0122(4)
N12B 0.0466(5) 0.0325(5) 0.0293(4) -0.0042(3) 0.0008(3) 0.0122(4)
C28B 0.0466(5) 0.0325(5) 0.0293(4) -0.0042(3) 0.0008(3) 0.0122(4)
C30B 0.0466(5) 0.0325(5) 0.0293(4) -0.0042(3) 0.0008(3) 0.0122(4)
C32B 0.0466(5) 0.0325(5) 0.0293(4) -0.0042(3) 0.0008(3) 0.0122(4)
N14B 0.0466(5) 0.0325(5) 0.0293(4) -0.0042(3) 0.0008(3) 0.0122(4)
C31B 0.0466(5) 0.0325(5) 0.0293(4) -0.0042(3) 0.0008(3) 0.0122(4)
C29B 0.0466(5) 0.0325(5) 0.0293(4) -0.0042(3) 0.0008(3) 0.0122(4)
N13B 0.0466(5) 0.0325(5) 0.0293(4) -0.0042(3) 0.0008(3) 0.0122(4)
C27B 0.0466(5) 0.0325(5) 0.0293(4) -0.0042(3) 0.0008(3) 0.0122(4)
C25B 0.0466(5) 0.0325(5) 0.0293(4) -0.0042(3) 0.0008(3) 0.0122(4)
C23B 0.0466(5) 0.0325(5) 0.0293(4) -0.0042(3) 0.0008(3) 0.0122(4)
N11B 0.0466(5) 0.0325(5) 0.0293(4) -0.0042(3) 0.0008(3) 0.0122(4)
C24B 0.0466(5) 0.0325(5) 0.0293(4) -0.0042(3) 0.0008(3) 0.0122(4)
C26B 0.0466(5) 0.0325(5) 0.0293(4) -0.0042(3) 0.0008(3) 0.0122(4)
F3B 0.086(9) 0.052(8) 0.045(5) 0.021(5) 0.038(5) 0.041(7)
P1B 0.032(2) 0.019(2) 0.0225(18) 0.0032(14) 0.0067(14) 0.0067(13)
F4B 0.148(9) 0.091(6) 0.045(3) 0.025(4) 0.031(4) 0.089(6)
F2B 0.090(8) 0.142(13) 0.173(13) -0.092(10) 0.066(8) -0.092(8)
F5B 0.074(5) 0.055(5) 0.206(11) -0.022(6) 0.038(6) -0.025(4)
F1B 0.201(14) 0.182(13) 0.040(4) 0.052(6) 0.033(6) 0.166(12)
F6B 0.055(6) 0.045(7) 0.041(9) 0.011(6) 0.023(5) 0.026(5)

loop_
_atom_type_symbol
_atom_type_description
_atom_type_scat_dispersion_real
_atom_type_scat_dispersion_imag
_atom_type_scat_source
C C 0.0181 0.0091 'International Tables Vol C Tables 4.2.6.8 and 6.1.1.4'
H H 0.0000 0.0000 'International Tables Vol C Tables 4.2.6.8 and 6.1.1.4'
N N 0.0311 0.0180 'International Tables Vol C Tables 4.2.6.8 and 6.1.1.4'
F F 0.0727 0.0534 'International Tables Vol C Tables 4.2.6.8 and 6.1.1.4'
P P 0.2955 0.4335 'International Tables Vol C Tables 4.2.6.8 and 6.1.1.4'
Fe Fe -1.1336 3.1974 'International Tables Vol C Tables 4.2.6.8 and 6.1.1.4'

loop_
_exptl_crystal_face_index_h
_exptl_crystal_face_index_k
_exptl_crystal_face_index_l
_exptl_crystal_face_perp_dist
6 0 2 0.0616
1 7 -3 0.2629
1 -1 -14 0.0886
-3 5 -9 0.2278
-1 0 14 0.0424
3 -5 10 0.2120
4 -6 -1 0.2533
-6 -3 0 0.0784
-6 0 -1 0.0627
-6 2 -2 0.1325
6 0 1 0.0558
1 0 -14 0.0795

loop_
_geom_angle_atom_site_label_1
_geom_angle_atom_site_label_2
_geom_angle_atom_site_label_3
_geom_angle
_geom_angle_site_symmetry_1
_geom_angle_site_symmetry_3
_geom_angle_publ_flag
N8 Fe1 N9 79.10(8) . . ?
N8 Fe1 N4 99.05(8) . . ?
N8 Fe1 N7 79.21(8) . . ?
N8 Fe1 N2 102.40(8) . . ?
N9 Fe1 N4 91.97(8) . . ?
N9 Fe1 N7 158.31(8) . . ?
N9 Fe1 N2 91.69(8) . . ?
N4 Fe1 N7 91.36(8) . . ?
N3 Fe1 N8 177.29(8) . . ?
N3 Fe1 N9 98.72(8) . . ?
N3 Fe1 N4 79.35(8) . . ?
N3 Fe1 N7 102.96(8) . . ?
N3 Fe1 N2 79.21(8) . . ?
N2 Fe1 N4 158.55(8) . . ?
N2 Fe1 N7 92.99(8) . . ?
F6A P1A F3A 177.7(9) . . ?
F1A P1A F6A 87.6(7) . . ?
F1A P1A F3A 90.7(6) . . ?
F1A P1A F5A 91.4(6) . . ?
F4A P1A F6A 93.1(7) . . ?
F4A P1A F1A 178.5(7) . . ?
F4A P1A F3A 88.7(7) . . ?
F4A P1A F2A 89.5(5) . . ?
F4A P1A F5A 90.0(5) . . ?
F2A P1A F6A 90.6(7) . . ?
F2A P1A F1A 89.2(5) . . ?
F2A P1A F3A 90.9(7) . . ?
F2A P1A F5A 179.2(7) . . ?
F5A P1A F6A 88.9(8) . . ?
F5A P1A F3A 89.7(7) . . ?
F11 P2 F12 88.35(12) . . ?
F8 P2 F11 179.56(13) . . ?
F8 P2 F12 92.09(13) . . ?
F9 P2 F11 90.68(12) . . ?
F9 P2 F8 88.88(12) . . ?
F9 P2 F7 90.95(18) . . ?
F9 P2 F12 177.83(19) . . ?
F9 P2 F10 91.2(2) . . ?
F7 P2 F11 89.90(12) . . ?
F7 P2 F8 90.13(12) . . ?
F7 P2 F12 87.11(17) . . ?
F10 P2 F11 88.89(13) . . ?
F10 P2 F8 91.09(13) . . ?
F10 P2 F7 177.55(17) . . ?
F10 P2 F12 90.7(2) . . ?
C19 N8 Fe1 119.85(15) . . ?
C15 N8 Fe1 119.84(16) . . ?
C15 N8 C19 120.29(19) . . ?
N10 N9 Fe1 137.48(16) . . ?
N10 N9 C20 105.91(19) . . ?
C20 N9 Fe1 116.41(16) . . ?
N5 N4 Fe1 138.16(15) . . ?
N5 N4 C9 105.76(19) . . ?
C9 N4 Fe1 115.89(16) . . ?
C4 N3 Fe1 119.89(15) . . ?
C4 N3 C8 120.35(19) . . ?
C8 N3 Fe1 119.68(15) . . ?
N6 N7 Fe1 138.69(15) . . ?
N6 N7 C14 105.52(19) . . ?
C14 N7 Fe1 115.24(16) . . ?
C3 N2 Fe1 115.74(16) . . ?
N1 N2 Fe1 138.11(15) . . ?
N1 N2 C3 106.03(19) . . ?
N16 N17 C38 112.2(2) . . ?
N4 N5 H5 124.4 . . ?
C11 N5 N4 111.2(2) . . ?
C11 N5 H5 124.4 . . ?
N2 C3 C4 114.4(2) . . ?
N2 C3 C2 110.3(2) . . ?
C2 C3 C4 135.2(2) . . ?
N2 N1 H1 124.5 . . ?
N2 N1 C1 110.9(2) . . ?
C1 N1 H1 124.5 . . ?
N3 C4 C3 110.53(19) . . ?
N3 C4 C5 121.2(2) . . ?
C5 C4 C3 128.3(2) . . ?
N9 N10 H10 124.6 . . ?
C22 N10 N9 110.9(2) . . ?
C22 N10 H10 124.6 . . ?
C41 N18 C42 117.5(2) . . ?
C34 N15 C33 117.9(2) . . ?
N3 C8 C9 110.58(19) . . ?
N3 C8 C7 120.9(2) . . ?
C7 C8 C9 128.5(2) . . ?
N4 C9 C8 114.3(2) . . ?
N4 C9 C10 110.4(2) . . ?
C10 C9 C8 135.3(2) . . ?
N17 N16 C37 113.0(2) . . ?
N9 C20 C19 114.0(2) . . ?
N9 C20 C21 110.3(2) . . ?
C21 C20 C19 135.6(2) . . ?
N7 N6 H6 124.4 . . ?
N7 N6 C12 111.2(2) . . ?
C12 N6 H6 124.4 . . ?
N8 C19 C20 110.5(2) . . ?
N8 C19 C18 120.8(2) . . ?
C18 C19 C20 128.6(2) . . ?
N7 C14 C15 114.6(2) . . ?
N7 C14 C13 110.7(2) . . ?
C13 C14 C15 134.7(2) . . ?
N8 C15 C14 110.83(19) . . ?
N8 C15 C16 121.3(2) . . ?
C16 C15 C14 127.9(2) . . ?
C8 C7 H7 120.6 . . ?
C6 C7 C8 118.8(2) . . ?
C6 C7 H7 120.6 . . ?
C4 C5 H5A 120.7 . . ?
C6 C5 C4 118.6(2) . . ?
C6 C5 H5A 120.7 . . ?
C19 C18 H18 120.6 . . ?
C19 C18 C17 118.8(2) . . ?
C17 C18 H18 120.6 . . ?
C39 C38 N17 116.9(2) . . ?
C39 C38 C40 119.6(2) . . ?
C40 C38 N17 123.6(2) . . ?
C14 C13 H13 127.8 . . ?
C12 C13 C14 104.4(2) . . ?
C12 C13 H13 127.8 . . ?
C7 C6 H6A 119.9 . . ?
C5 C6 C7 120.2(2) . . ?
C5 C6 H6A 119.9 . . ?
C15 C16 H16 120.7 . . ?
C17 C16 C15 118.6(2) . . ?
C17 C16 H16 120.7 . . ?
C35 C37 N16 122.7(2) . . ?
C35 C37 C36 120.3(2) . . ?
C36 C37 N16 116.9(3) . . ?
C18 C17 H17 119.9 . . ?
C16 C17 C18 120.2(2) . . ?
C16 C17 H17 119.9 . . ?
C38 C39 H39 121.1 . . ?
C38 C39 C41 117.8(3) . . ?
C41 C39 H39 121.1 . . ?
C38 C40 H40 121.0 . . ?
C42 C40 C38 117.9(3) . . ?
C42 C40 H40 121.0 . . ?
C37 C35 H35 121.2 . . ?
C37 C35 C33 117.6(3) . . ?
C33 C35 H35 121.2 . . ?
N18 C42 C40 123.5(3) . . ?
N18 C42 H42 118.3 . . ?
C40 C42 H42 118.3 . . ?
C9 C10 H10A 127.5 . . ?
C11 C10 C9 104.9(2) . . ?
C11 C10 H10A 127.5 . . ?
N6 C12 C13 108.2(2) . . ?
N6 C12 H12 125.9 . . ?
C13 C12 H12 125.9 . . ?
C20 C21 H21 127.6 . . ?
C22 C21 C20 104.8(2) . . ?
C22 C21 H21 127.6 . . ?
N18 C41 C39 123.5(3) . . ?
N18 C41 H41 118.3 . . ?
C39 C41 H41 118.3 . . ?
C3 C2 H2 127.8 . . ?
C1 C2 C3 104.4(2) . . ?
C1 C2 H2 127.8 . . ?
N15 C34 H34 118.2 . . ?
N15 C34 C36 123.7(3) . . ?
C36 C34 H34 118.2 . . ?
N5 C11 C10 107.7(2) . . ?
N5 C11 H11 126.1 . . ?
C10 C11 H11 126.1 . . ?
N15 C33 C35 123.4(3) . . ?
N15 C33 H33 118.3 . . ?
C35 C33 H33 118.3 . . ?
C37 C36 H36 121.4 . . ?
C34 C36 C37 117.1(3) . . ?
C34 C36 H36 121.4 . . ?
N10 C22 C21 108.1(2) . . ?
N10 C22 H22 125.9 . . ?
C21 C22 H22 125.9 . . ?
N1 C1 C2 108.3(2) . . ?
N1 C1 H1A 125.9 . . ?
C2 C1 H1A 125.9 . . ?
C30A C28A C29A 120.0 . . ?
C30A C28A N13A 118.5(12) . . ?
C29A C28A N13A 121.3(12) . . ?
C28A C30A H30A 120.0 . . ?
C32A C30A C28A 120.0 . . ?
C32A C30A H30A 120.0 . . ?
C30A C32A H32A 120.0 . . ?
N14A C32A C30A 120.0 . . ?
N14A C32A H32A 120.0 . . ?
C32A N14A C31A 120.0 . . ?
N14A C31A H31A 120.0 . . ?
N14A C31A C29A 120.0 . . ?
C29A C31A H31A 120.0 . . ?
C28A C29A H29A 120.0 . . ?
C31A C29A C28A 120.0 . . ?
C31A C29A H29A 120.0 . . ?
N12A N13A C28A 113.0(16) . . ?
C25A C27A C26A 120.0 . . ?
C25A C27A N12A 119.9(11) . . ?
C26A C27A N12A 119.8(11) . . ?
C27A C25A H25A 120.0 . . ?
C27A C25A C23A 120.0 . . ?
C23A C25A H25A 120.0 . . ?
C25A C23A H23A 120.0 . . ?
C25A C23A N11A 120.0 . . ?
N11A C23A H23A 120.0 . . ?
C24A N11A C23A 120.0 . . ?
N11A C24A H24A 120.0 . . ?
C26A C24A N11A 120.0 . . ?
C26A C24A H24A 120.0 . . ?
C27A C26A H26A 120.0 . . ?
C24A C26A C27A 120.0 . . ?
C24A C26A H26A 120.0 . . ?
N13A N12A C27A 110.8(16) . . ?
N13B N12B C27B 113.9(3) . . ?
C30B C28B C29B 120.0 . . ?
C30B C28B N13B 116.82(19) . . ?
C29B C28B N13B 123.15(19) . . ?
C28B C30B H30B 120.0 . . ?
C32B C30B C28B 120.0 . . ?
C32B C30B H30B 120.0 . . ?
C30B C32B H32B 120.0 . . ?
N14B C32B C30B 120.0 . . ?
N14B C32B H32B 120.0 . . ?
C32B N14B C31B 120.0 . . ?
N14B C31B H31B 120.0 . . ?
C29B C31B N14B 120.0 . . ?
C29B C31B H31B 120.0 . . ?
C28B C29B H29B 120.0 . . ?
C31B C29B C28B 120.0 . . ?
C31B C29B H29B 120.0 . . ?
N12B N13B C28B 112.2(3) . . ?
C25B C27B N12B 115.78(19) . . ?
C25B C27B C26B 120.0 . . ?
C26B C27B N12B 124.21(19) . . ?
C27B C25B H25B 120.0 . . ?
C27B C25B C23B 120.0 . . ?
C23B C25B H25B 120.0 . . ?
C25B C23B H23B 120.0 . . ?
N11B C23B C25B 120.0 . . ?
N11B C23B H23B 120.0 . . ?
C23B N11B C24B 120.0 . . ?
N11B C24B H24B 120.0 . . ?
C26B C24B N11B 120.0 . . ?
C26B C24B H24B 120.0 . . ?
C27B C26B H26B 120.0 . . ?
C24B C26B C27B 120.0 . . ?
C24B C26B H26B 120.0 . . ?
F4B P1B F3B 91.3(8) . . ?
F4B P1B F6B 89.4(9) . . ?
F2B P1B F3B 90.0(9) . . ?
F2B P1B F4B 88.1(8) . . ?
F2B P1B F5B 177.7(11) . . ?
F2B P1B F1B 93.8(10) . . ?
F2B P1B F6B 87.1(10) . . ?
F5B P1B F3B 89.5(9) . . ?
F5B P1B F4B 89.7(8) . . ?
F5B P1B F6B 93.4(10) . . ?
F1B P1B F3B 88.5(8) . . ?
F1B P1B F4B 178.1(10) . . ?
F1B P1B F5B 88.4(8) . . ?
F1B P1B F6B 90.8(9) . . ?
F6B P1B F3B 177.0(12) . . ?

loop_
_geom_bond_atom_site_label_1
_geom_bond_atom_site_label_2
_geom_bond_distance
_geom_bond_site_symmetry_2
_geom_bond_publ_flag
Fe1 N8 1.9264(18) . ?
Fe1 N9 1.974(2) . ?
Fe1 N4 1.977(2) . ?
Fe1 N3 1.9239(18) . ?
Fe1 N7 1.992(2) . ?
Fe1 N2 1.977(2) . ?
P1A F6A 1.593(8) . ?
P1A F1A 1.564(7) . ?
P1A F3A 1.595(8) . ?
P1A F4A 1.557(7) . ?
P1A F2A 1.562(7) . ?
P1A F5A 1.568(7) . ?
P2 F11 1.5955(19) . ?
P2 F8 1.5907(19) . ?
P2 F9 1.569(2) . ?
P2 F7 1.585(2) . ?
P2 F12 1.599(2) . ?
P2 F10 1.571(2) . ?
N8 C19 1.354(3) . ?
N8 C15 1.350(3) . ?
N9 N10 1.343(3) . ?
N9 C20 1.347(3) . ?
N4 N5 1.346(3) . ?
N4 C9 1.347(3) . ?
N3 C4 1.351(3) . ?
N3 C8 1.355(3) . ?
N7 N6 1.348(3) . ?
N7 C14 1.349(3) . ?
N2 C3 1.350(3) . ?
N2 N1 1.338(3) . ?
N17 N16 1.250(3) . ?
N17 C38 1.435(3) . ?
N5 H5 0.8600 . ?
N5 C11 1.342(3) . ?
C3 C4 1.455(3) . ?
C3 C2 1.397(4) . ?
N1 H1 0.8600 . ?
N1 C1 1.346(3) . ?
C4 C5 1.390(3) . ?
N10 H10 0.8600 . ?
N10 C22 1.341(3) . ?
N18 C42 1.337(4) . ?
N18 C41 1.332(4) . ?
N15 C34 1.329(4) . ?
N15 C33 1.337(4) . ?
C8 C9 1.458(3) . ?
C8 C7 1.388(3) . ?
C9 C10 1.394(4) . ?
N16 C37 1.434(3) . ?
C20 C19 1.459(3) . ?
C20 C21 1.392(4) . ?
N6 H6 0.8600 . ?
N6 C12 1.348(3) . ?
C19 C18 1.387(3) . ?
C14 C15 1.456(3) . ?
C14 C13 1.403(4) . ?
C15 C16 1.386(3) . ?
C7 H7 0.9300 . ?
C7 C6 1.388(4) . ?
C5 H5A 0.9300 . ?
C5 C6 1.387(4) . ?
C18 H18 0.9300 . ?
C18 C17 1.388(4) . ?
C38 C39 1.381(4) . ?
C38 C40 1.387(4) . ?
C13 H13 0.9300 . ?
C13 C12 1.376(4) . ?
C6 H6A 0.9300 . ?
C16 H16 0.9300 . ?
C16 C17 1.384(4) . ?
C37 C35 1.380(4) . ?
C37 C36 1.391(4) . ?
C17 H17 0.9300 . ?
C39 H39 0.9300 . ?
C39 C41 1.388(4) . ?
C40 H40 0.9300 . ?
C40 C42 1.381(4) . ?
C35 H35 0.9300 . ?
C35 C33 1.382(4) . ?
C42 H42 0.9300 . ?
C10 H10A 0.9300 . ?
C10 C11 1.378(4) . ?
C12 H12 0.9300 . ?
C21 H21 0.9300 . ?
C21 C22 1.374(4) . ?
C41 H41 0.9300 . ?
C2 H2 0.9300 . ?
C2 C1 1.375(4) . ?
C34 H34 0.9300 . ?
C34 C36 1.385(4) . ?
C11 H11 0.9300 . ?
C33 H33 0.9300 . ?
C36 H36 0.9300 . ?
C22 H22 0.9300 . ?
C1 H1A 0.9300 . ?
C28A C30A 1.3900 . ?
C28A C29A 1.3900 . ?
C28A N13A 1.427(16) . ?
C30A H30A 0.9300 . ?
C30A C32A 1.3900 . ?
C32A H32A 0.9300 . ?
C32A N14A 1.3900 . ?
N14A C31A 1.3900 . ?
C31A H31A 0.9300 . ?
C31A C29A 1.3900 . ?
C29A H29A 0.9300 . ?
N13A N12A 1.28(2) . ?
C27A C25A 1.3900 . ?
C27A C26A 1.3900 . ?
C27A N12A 1.426(15) . ?
C25A H25A 0.9300 . ?
C25A C23A 1.3900 . ?
C23A H23A 0.9300 . ?
C23A N11A 1.3900 . ?
N11A C24A 1.3900 . ?
C24A H24A 0.9300 . ?
C24A C26A 1.3900 . ?
C26A H26A 0.9300 . ?
N12B N13B 1.235(4) . ?
N12B C27B 1.426(3) . ?
C28B C30B 1.3900 . ?
C28B C29B 1.3900 . ?
C28B N13B 1.431(3) . ?
C30B H30B 0.9300 . ?
C30B C32B 1.3900 . ?
C32B H32B 0.9300 . ?
C32B N14B 1.3900 . ?
N14B C31B 1.3900 . ?
C31B H31B 0.9300 . ?
C31B C29B 1.3900 . ?
C29B H29B 0.9300 . ?
C27B C25B 1.3900 . ?
C27B C26B 1.3900 . ?
C25B H25B 0.9300 . ?
C25B C23B 1.3900 . ?
C23B H23B 0.9300 . ?
C23B N11B 1.3900 . ?
N11B C24B 1.3900 . ?
C24B H24B 0.9300 . ?
C24B C26B 1.3900 . ?
C26B H26B 0.9300 . ?
F3B P1B 1.597(10) . ?
P1B F4B 1.562(9) . ?
P1B F2B 1.539(9) . ?
P1B F5B 1.555(9) . ?
P1B F1B 1.543(8) . ?
P1B F6B 1.595(10) . ?

loop_
_geom_torsion_atom_site_label_1
_geom_torsion_atom_site_label_2
_geom_torsion_atom_site_label_3
_geom_torsion_atom_site_label_4
_geom_torsion
_geom_torsion_site_symmetry_1
_geom_torsion_site_symmetry_2
_geom_torsion_site_symmetry_3
_geom_torsion_site_symmetry_4
_geom_torsion_publ_flag
Fe1 N8 C19 C20 1.8(3) . . . . ?
Fe1 N8 C19 C18 -179.58(18) . . . . ?
Fe1 N8 C15 C14 -0.7(3) . . . . ?
Fe1 N8 C15 C16 179.88(17) . . . . ?
Fe1 N9 N10 C22 174.04(19) . . . . ?
Fe1 N9 C20 C19 2.8(3) . . . . ?
Fe1 N9 C20 C21 -175.50(17) . . . . ?
Fe1 N4 N5 C11 -174.1(2) . . . . ?
Fe1 N4 C9 C8 -4.7(3) . . . . ?
Fe1 N4 C9 C10 175.53(16) . . . . ?
Fe1 N3 C4 C3 3.0(3) . . . . ?
Fe1 N3 C4 C5 -177.05(17) . . . . ?
Fe1 N3 C8 C9 -2.0(3) . . . . ?
Fe1 N3 C8 C7 176.66(17) . . . . ?
Fe1 N7 N6 C12 -170.4(2) . . . . ?
Fe1 N7 C14 C15 -6.4(3) . . . . ?
Fe1 N7 C14 C13 172.58(17) . . . . ?
Fe1 N2 C3 C4 -3.8(3) . . . . ?
Fe1 N2 C3 C2 175.90(18) . . . . ?
Fe1 N2 N1 C1 -174.9(2) . . . . ?
N8 C19 C18 C17 -0.9(4) . . . . ?
N8 C15 C16 C17 0.3(4) . . . . ?
N9 N10 C22 C21 0.3(3) . . . . ?
N9 C20 C19 N8 -2.9(3) . . . . ?
N9 C20 C19 C18 178.6(2) . . . . ?
N9 C20 C21 C22 -0.1(3) . . . . ?
N4 N5 C11 C10 -0.2(3) . . . . ?
N4 C9 C10 C11 0.3(3) . . . . ?
N3 C4 C5 C6 0.4(4) . . . . ?
N3 C8 C9 N4 4.2(3) . . . . ?
N3 C8 C9 C10 -176.1(3) . . . . ?
N3 C8 C7 C6 0.4(3) . . . . ?
N7 N6 C12 C13 0.3(3) . . . . ?
N7 C14 C15 N8 4.6(3) . . . . ?
N7 C14 C15 C16 -176.0(2) . . . . ?
N7 C14 C13 C12 0.7(3) . . . . ?
N2 C3 C4 N3 0.6(3) . . . . ?
N2 C3 C4 C5 -179.3(2) . . . . ?
N2 C3 C2 C1 0.7(3) . . . . ?
N2 N1 C1 C2 -0.3(3) . . . . ?
N17 N16 C37 C35 -26.4(4) . . . . ?
N17 N16 C37 C36 157.3(3) . . . . ?
N17 C38 C39 C41 174.5(2) . . . . ?
N17 C38 C40 C42 -176.3(2) . . . . ?
N5 N4 C9 C8 179.43(19) . . . . ?
N5 N4 C9 C10 -0.4(3) . . . . ?
C3 N2 N1 C1 0.7(3) . . . . ?
C3 C4 C5 C6 -179.6(2) . . . . ?
C3 C2 C1 N1 -0.2(3) . . . . ?
N1 N2 C3 C4 179.5(2) . . . . ?
N1 N2 C3 C2 -0.8(3) . . . . ?
C4 N3 C8 C9 -178.8(2) . . . . ?
C4 N3 C8 C7 -0.1(3) . . . . ?
C4 C3 C2 C1 -179.8(3) . . . . ?
C4 C5 C6 C7 -0.1(4) . . . . ?
N10 N9 C20 C19 178.6(2) . . . . ?
N10 N9 C20 C21 0.3(3) . . . . ?
N15 C34 C36 C37 -0.2(5) . . . . ?
C8 N3 C4 C3 179.8(2) . . . . ?
C8 N3 C4 C5 -0.3(3) . . . . ?
C8 C9 C10 C11 -179.5(3) . . . . ?
C8 C7 C6 C5 -0.2(4) . . . . ?
C9 N4 N5 C11 0.3(3) . . . . ?
C9 C8 C7 C6 178.7(2) . . . . ?
C9 C10 C11 N5 0.0(3) . . . . ?
N16 N17 C38 C39 -151.6(2) . . . . ?
N16 N17 C38 C40 28.0(3) . . . . ?
N16 C37 C35 C33 -178.0(2) . . . . ?
N16 C37 C36 C34 178.0(3) . . . . ?
C20 N9 N10 C22 -0.4(3) . . . . ?
C20 C19 C18 C17 177.5(2) . . . . ?
C20 C21 C22 N10 -0.1(3) . . . . ?
N6 N7 C14 C15 -179.53(19) . . . . ?
N6 N7 C14 C13 -0.5(3) . . . . ?
C19 N8 C15 C14 177.5(2) . . . . ?
C19 N8 C15 C16 -2.0(3) . . . . ?
C19 C20 C21 C22 -177.9(3) . . . . ?
C19 C18 C17 C16 -0.7(4) . . . . ?
C14 N7 N6 C12 0.1(3) . . . . ?
C14 C15 C16 C17 -179.0(2) . . . . ?
C14 C13 C12 N6 -0.6(3) . . . . ?
C15 N8 C19 C20 -176.4(2) . . . . ?
C15 N8 C19 C18 2.2(3) . . . . ?
C15 C14 C13 C12 179.4(3) . . . . ?
C15 C16 C17 C18 1.0(4) . . . . ?
C7 C8 C9 N4 -174.3(2) . . . . ?
C7 C8 C9 C10 5.5(5) . . . . ?
C38 N17 N16 C37 176.2(2) . . . . ?
C38 C39 C41 N18 2.9(4) . . . . ?
C38 C40 C42 N18 1.1(4) . . . . ?
C13 C14 C15 N8 -174.1(3) . . . . ?
C13 C14 C15 C16 5.3(5) . . . . ?
C37 C35 C33 N15 0.8(4) . . . . ?
C39 C38 C40 C42 3.2(4) . . . . ?
C40 C38 C39 C41 -5.1(4) . . . . ?
C35 C37 C36 C34 1.6(4) . . . . ?
C42 N18 C41 C39 1.3(4) . . . . ?
C21 C20 C19 N8 174.8(3) . . . . ?
C21 C20 C19 C18 -3.7(5) . . . . ?
C41 N18 C42 C40 -3.4(4) . . . . ?
C2 C3 C4 N3 -178.9(3) . . . . ?
C2 C3 C4 C5 1.1(5) . . . . ?
C34 N15 C33 C35 0.5(4) . . . . ?
C33 N15 C34 C36 -0.8(4) . . . . ?
C36 C37 C35 C33 -1.8(4) . . . . ?
C28A C30A C32A N14A 0.0 . . . . ?
C28A N13A N12A C27A -176.1(17) . . . . ?
C30A C28A C29A C31A 0.0 . . . . ?
C30A C28A N13A N12A -11(2) . . . . ?
C30A C32A N14A C31A 0.0 . . . . ?
C32A N14A C31A C29A 0.0 . . . . ?
N14A C31A C29A C28A 0.0 . . . . ?
C29A C28A C30A C32A 0.0 . . . . ?
C29A C28A N13A N12A 174.1(15) . . . . ?
N13A C28A C30A C32A -175.2(18) . . . . ?
N13A C28A C29A C31A 175.1(19) . . . . ?
C27A C25A C23A N11A 0.0 . . . . ?
C25A C27A C26A C24A 0.0 . . . . ?
C25A C27A N12A N13A 11(2) . . . . ?
C25A C23A N11A C24A 0.0 . . . . ?
C23A N11A C24A C26A 0.0 . . . . ?
N11A C24A C26A C27A 0.0 . . . . ?
C26A C27A C25A C23A 0.0 . . . . ?
C26A C27A N12A N13A -174.3(15) . . . . ?
N12A C27A C25A C23A 174.3(19) . . . . ?
N12A C27A C26A C24A -174.4(19) . . . . ?
N12B C27B C25B C23B 179.3(2) . . . . ?
N12B C27B C26B C24B -179.2(3) . . . . ?
C28B C30B C32B N14B 0.0 . . . . ?
C30B C28B C29B C31B 0.0 . . . . ?
C30B C28B N13B N12B 162.8(2) . . . . ?
C30B C32B N14B C31B 0.0 . . . . ?
C32B N14B C31B C29B 0.0 . . . . ?
N14B C31B C29B C28B 0.0 . . . . ?
C29B C28B C30B C32B 0.0 . . . . ?
C29B C28B N13B N12B -18.9(3) . . . . ?
N13B N12B C27B C25B -158.9(2) . . . . ?
N13B N12B C27B C26B 20.4(3) . . . . ?
N13B C28B C30B C32B 178.3(2) . . . . ?
N13B C28B C29B C31B -178.2(2) . . . . ?
C27B N12B N13B C28B 176.9(2) . . . . ?
C27B C25B C23B N11B 0.0 . . . . ?
C25B C27B C26B C24B 0.0 . . . . ?
C25B C23B N11B C24B 0.0 . . . . ?
C23B N11B C24B C26B 0.0 . . . . ?
N11B C24B C26B C27B 0.0 . . . . ?
C26B C27B C25B C23B 0.0 . . . . ?

loop_
_exptl_oxdiff_crystal_face_indexfrac_h
_exptl_oxdiff_crystal_face_indexfrac_k
_exptl_oxdiff_crystal_face_indexfrac_l
_exptl_oxdiff_crystal_face_x
_exptl_oxdiff_crystal_face_y
_exptl_oxdiff_crystal_face_z
6.3046 -0.0049 1.5549 0.2746 0.7789 0.5639
1.1577 6.8899 -3.1758 0.2420 0.6828 -0.6894
1.1377 -0.5609 -13.9320 0.9416 -0.3326 0.0517
-3.0935 5.3150 -8.7508 0.3461 -0.1236 -0.9300
-0.8336 0.0818 14.2590 -0.9424 0.3330 0.0306
2.7885 -4.9751 10.1542 -0.4532 0.1614 0.8767
3.8062 -5.5787 -1.0542 0.3110 -0.1085 0.9442
-5.7901 -2.6184 -0.1026 -0.3256 -0.9205 -0.2160
-6.2834 -0.4314 -1.3119 -0.2870 -0.8099 -0.5117
-6.1112 1.9343 -2.4485 -0.2143 -0.6030 -0.7684
6.2911 0.3250 1.3668 0.2844 0.8025 0.5246
0.8121 -0.0471 -14.2787 0.9423 -0.3329 -0.0365
